data_2229737
loop_
_publ_author_name
'Wang, Wen-zhe'
'Li, Xiu-juan'
'Wang, Na'

_publ_section_title
;
 Benzylaminium perchlorate--18-crown-6 (1/1)
;
_journal_coeditor_code KP2306
_journal_issue 4
_journal_name_full 'Acta Crystallographica Section E'
_journal_page_first o772
_journal_paper_doi 10.1107/S1600536811007082
_journal_volume 67
_journal_year 2011
_chemical_formula_iupac 'C7 H10 N +, Cl O4 -, C12 H24 O6'
_chemical_formula_moiety 'C7 H10 N +, Cl O4 -, C12 H24 O6'
_chemical_formula_sum 'C19 H34 Cl N O10'
_chemical_formula_weight 471.92
_chemical_name_common
;
Benzylaminium perchlorate--18-crown-6 (1/1)
;
_chemical_name_systematic
;
Benzylaminium perchlorate--1,4,7,10,13,16-hexaoxacyclooctadecane (1/1)
;
_space_group_IT_number 2
_symmetry_cell_setting triclinic
_symmetry_space_group_name_Hall '-P 1'
_symmetry_space_group_name_H-M 'P -1'
_atom_sites_solution_hydrogens geom
_atom_sites_solution_primary direct
_atom_sites_solution_secondary difmap
_audit_creation_method SHELXL-97
_cell_angle_alpha 76.71(3)
_cell_angle_beta 86.64(3)
_cell_angle_gamma 78.27(3)
_cell_formula_units_Z 2
_cell_length_a 9.3482(19)
_cell_length_b 10.948(2)
_cell_length_c 12.071(2)
_cell_measurement_reflns_used 5069.5
_cell_measurement_temperature 298(2)
_cell_measurement_theta_max 27.63
_cell_measurement_theta_min 3.24
_cell_volume 1177.1(4)
_computing_cell_refinement 'CrystalClear (Rigaku, 2005)'
_computing_data_collection 'CrystalClear (Rigaku, 2005)'
_computing_data_reduction 'CrystalClear (Rigaku, 2005)'
_computing_molecular_graphics 'SHELXTL (Sheldrick, 2008)'
_computing_publication_material 'SHELXTL (Sheldrick, 2008)'
_computing_structure_refinement 'SHELXL97 (Sheldrick, 2008)'
_computing_structure_solution 'SHELXS97 (Sheldrick, 2008)'
_diffrn_ambient_temperature 298(2)
_diffrn_detector_area_resol_mean 13.6612
_diffrn_measured_fraction_theta_full 0.997
_diffrn_measured_fraction_theta_max 0.997
_diffrn_measurement_device_type 'Rigaku SCXmini'
_diffrn_measurement_method \w
_diffrn_radiation_monochromator graphite
_diffrn_radiation_source 'fine-focus sealed tube'
_diffrn_radiation_type MoK\a
_diffrn_radiation_wavelength 0.71073
_diffrn_reflns_av_R_equivalents 0.0362
_diffrn_reflns_av_sigmaI/netI 0.0454
_diffrn_reflns_limit_h_max 12
_diffrn_reflns_limit_h_min -12
_diffrn_reflns_limit_k_max 14
_diffrn_reflns_limit_k_min -14
_diffrn_reflns_limit_l_max 15
_diffrn_reflns_limit_l_min -15
_diffrn_reflns_number 12262
_diffrn_reflns_theta_full 27.47
_diffrn_reflns_theta_max 27.47
_diffrn_reflns_theta_min 3.23
_diffrn_standards_number 0
_exptl_absorpt_coefficient_mu 0.214
_exptl_absorpt_correction_T_max 0.958
_exptl_absorpt_correction_T_min 0.926
_exptl_absorpt_correction_type multi-scan
_exptl_absorpt_process_details '(CrystalClear; Rigaku, 2005)'
_exptl_crystal_colour colourless
_exptl_crystal_density_diffrn 1.332
_exptl_crystal_density_method 'not measured'
_exptl_crystal_description Prism
_exptl_crystal_F_000 504
_exptl_crystal_size_max 0.4000
_exptl_crystal_size_mid 0.3000
_exptl_crystal_size_min 0.2000
_refine_diff_density_max 0.485
_refine_diff_density_min -0.324
_refine_ls_extinction_method none
_refine_ls_goodness_of_fit_ref 1.034
_refine_ls_hydrogen_treatment mixed
_refine_ls_matrix_type full
_refine_ls_number_parameters 292
_refine_ls_number_reflns 5391
_refine_ls_number_restraints 3
_refine_ls_restrained_S_all 1.035
_refine_ls_R_factor_all 0.0898
_refine_ls_R_factor_gt 0.0577
_refine_ls_shift/su_max 0.000
_refine_ls_shift/su_mean 0.000
_refine_ls_structure_factor_coef Fsqd
_refine_ls_weighting_details 'calc w=1/[\s^2^(Fo^2^)+(0.0636P)^2^+0.4966P] where P=(Fo^2^+2Fc^2^)/3'
_refine_ls_weighting_scheme calc
_refine_ls_wR_factor_gt 0.1391
_refine_ls_wR_factor_ref 0.1570
_reflns_number_gt 3637
_reflns_number_total 5391
_reflns_threshold_expression I>2sigma(I)
_cod_data_source_file kp2306.cif
_cod_data_source_block I
_cod_original_sg_symbol_H-M 'P -1 '
_cod_database_code 2229737
_cod_database_fobs_code 2229737

loop_
_symmetry_equiv_pos_as_xyz
'x, y, z'
'-x, -y, -z'

loop_
_atom_site_type_symbol
_atom_site_label
_atom_site_fract_x
_atom_site_fract_y
_atom_site_fract_z
_atom_site_U_iso_or_equiv
_atom_site_adp_type
_atom_site_calc_flag
_atom_site_refinement_flags
_atom_site_occupancy
_atom_site_disorder_assembly
_atom_site_disorder_group
Cl Cl1 0.09437(7) 0.73666(6) 0.23044(6) 0.0524(2) Uani d . 1 . .
N N1 0.4131(2) 0.2586(2) 0.25044(18) 0.0396(4) Uani d D 1 . .
H H3 0.328(2) 0.241(2) 0.262(2) 0.055(8) Uiso d D 1 . .
H H2 0.434(3) 0.280(3) 0.309(2) 0.080(11) Uiso d D 1 . .
H H1 0.473(3) 0.191(2) 0.242(2) 0.061(8) Uiso d D 1 . .
C C1 0.0242(3) 0.2263(3) 0.3324(2) 0.0539(6) Uani d . 1 . .
H H1A 0.0421 0.1450 0.3874 0.065 Uiso calc R 1 . .
H H1B -0.0765 0.2435 0.3083 0.065 Uiso calc R 1 . .
C C2 0.0486(3) 0.3295(3) 0.3861(2) 0.0570(7) Uani d . 1 . .
H H2A 0.0375 0.4099 0.3300 0.068 Uiso calc R 1 . .
H H2B -0.0228 0.3398 0.4465 0.068 Uiso calc R 1 . .
C C3 0.2209(3) 0.3866(3) 0.4913(2) 0.0574(7) Uani d . 1 . .
H H3A 0.1504 0.3930 0.5530 0.069 Uiso calc R 1 . .
H H3B 0.2119 0.4703 0.4403 0.069 Uiso calc R 1 . .
C C4 0.3716(3) 0.3441(3) 0.5380(2) 0.0563(7) Uani d . 1 . .
H H4A 0.3864 0.3972 0.5889 0.068 Uiso calc R 1 . .
H H4B 0.3844 0.2562 0.5811 0.068 Uiso calc R 1 . .
C C5 0.6237(3) 0.3138(3) 0.4840(3) 0.0619(7) Uani d . 1 . .
H H5A 0.6322 0.3391 0.5549 0.074 Uiso calc R 1 . .
H H5B 0.6854 0.3574 0.4276 0.074 Uiso calc R 1 . .
C C6 0.6772(3) 0.1724(3) 0.5013(2) 0.0618(7) Uani d . 1 . .
H H6A 0.7751 0.1489 0.5319 0.074 Uiso calc R 1 . .
H H6B 0.6138 0.1273 0.5549 0.074 Uiso calc R 1 . .
C C7 0.7380(3) 0.0069(3) 0.4014(3) 0.0622(8) Uani d . 1 . .
H H7A 0.6859 -0.0457 0.4588 0.075 Uiso calc R 1 . .
H H7B 0.8397 -0.0112 0.4232 0.075 Uiso calc R 1 . .
C C8 0.7269(3) -0.0241(3) 0.2899(3) 0.0605(7) Uani d . 1 . .
H H8A 0.7716 0.0334 0.2311 0.073 Uiso calc R 1 . .
H H8B 0.7778 -0.1111 0.2916 0.073 Uiso calc R 1 . .
C C9 0.5564(3) -0.0628(3) 0.1715(2) 0.0621(7) Uani d . 1 . .
H H9A 0.5974 -0.1538 0.1880 0.075 Uiso calc R 1 . .
H H9B 0.6062 -0.0219 0.1048 0.075 Uiso calc R 1 . .
C C10 0.3972(3) -0.0412(3) 0.1491(2) 0.0585(7) Uani d . 1 . .
H H10A 0.3805 -0.0887 0.0941 0.070 Uiso calc R 1 . .
H H10B 0.3450 -0.0702 0.2189 0.070 Uiso calc R 1 . .
C C11 0.1953(3) 0.1244(3) 0.0785(2) 0.0574(7) Uani d . 1 . .
H H11A 0.1734 0.0645 0.0370 0.069 Uiso calc R 1 . .
H H11B 0.1754 0.2091 0.0287 0.069 Uiso calc R 1 . .
C C12 0.0963(3) 0.1234(3) 0.1806(2) 0.0574(7) Uani d . 1 . .
H H12A -0.0047 0.1405 0.1574 0.069 Uiso calc R 1 . .
H H12B 0.1167 0.0400 0.2323 0.069 Uiso calc R 1 . .
C C13 0.4150(3) 0.3677(3) 0.1516(2) 0.0558(7) Uani d . 1 . .
H H13A 0.3409 0.4401 0.1630 0.067 Uiso calc R 1 . .
H H13B 0.3909 0.3441 0.0833 0.067 Uiso calc R 1 . .
C C14 0.5614(2) 0.4067(2) 0.13535(19) 0.0410(5) Uani d . 1 . .
C C15 0.6709(3) 0.3499(2) 0.0712(2) 0.0534(6) Uani d . 1 . .
H H15A 0.6544 0.2862 0.0369 0.064 Uiso calc R 1 . .
C C16 0.8057(3) 0.3872(3) 0.0573(2) 0.0619(7) Uani d . 1 . .
H H16A 0.8787 0.3488 0.0135 0.074 Uiso calc R 1 . .
C C17 0.8306(3) 0.4798(3) 0.1078(2) 0.0595(7) Uani d . 1 . .
H H17A 0.9213 0.5035 0.0996 0.071 Uiso calc R 1 . .
C C18 0.7231(3) 0.5378(3) 0.1702(2) 0.0590(7) Uani d . 1 . .
H H18A 0.7402 0.6018 0.2038 0.071 Uiso calc R 1 . .
C C19 0.5883(3) 0.5018(2) 0.1837(2) 0.0503(6) Uani d . 1 . .
H H19A 0.5152 0.5424 0.2260 0.060 Uiso calc R 1 . .
O O1 0.19248(17) 0.29632(15) 0.43136(15) 0.0486(4) Uani d . 1 . .
O O2 0.47524(19) 0.35379(16) 0.44750(14) 0.0512(4) Uani d . 1 . .
O O3 0.67755(19) 0.13841(15) 0.39507(15) 0.0521(4) Uani d . 1 . .
O O4 0.57664(17) -0.01084(16) 0.26576(14) 0.0482(4) Uani d . 1 . .
O O5 0.34709(18) 0.09153(16) 0.10618(14) 0.0493(4) Uani d . 1 . .
O O6 0.11943(17) 0.21897(16) 0.23658(15) 0.0490(4) Uani d . 1 . .
O O7 0.0730(3) 0.7953(3) 0.3246(2) 0.1013(8) Uani d . 1 . .
O O8 0.0789(4) 0.8327(2) 0.1295(2) 0.1123(10) Uani d . 1 . .
O O9 -0.0107(4) 0.6649(4) 0.2327(3) 0.1528(15) Uani d . 1 . .
O O10 0.2345(3) 0.6655(4) 0.2346(3) 0.1501(15) Uani d . 1 . .

loop_
_atom_site_aniso_label
_atom_site_aniso_U_11
_atom_site_aniso_U_22
_atom_site_aniso_U_33
_atom_site_aniso_U_12
_atom_site_aniso_U_13
_atom_site_aniso_U_23
Cl1 0.0508(4) 0.0502(4) 0.0589(4) -0.0132(3) -0.0051(3) -0.0139(3)
N1 0.0340(11) 0.0437(11) 0.0426(11) -0.0117(9) 0.0003(9) -0.0089(9)
C1 0.0352(12) 0.0615(16) 0.0613(16) -0.0114(11) 0.0027(11) -0.0054(13)
C2 0.0385(13) 0.0610(16) 0.0668(17) 0.0017(12) 0.0068(12) -0.0165(14)
C3 0.0624(17) 0.0521(15) 0.0619(17) -0.0090(13) 0.0110(13) -0.0263(13)
C4 0.0761(19) 0.0547(15) 0.0440(14) -0.0201(14) 0.0026(13) -0.0176(12)
C5 0.0598(17) 0.0690(18) 0.0655(18) -0.0257(14) -0.0162(14) -0.0173(14)
C6 0.0586(16) 0.0673(18) 0.0581(17) -0.0166(14) -0.0223(13) -0.0017(14)
C7 0.0482(15) 0.0481(15) 0.085(2) -0.0051(12) -0.0271(14) -0.0004(14)
C8 0.0390(14) 0.0507(15) 0.088(2) 0.0001(11) -0.0036(13) -0.0139(14)
C9 0.0764(19) 0.0549(16) 0.0515(16) 0.0071(14) 0.0016(14) -0.0227(13)
C10 0.0798(19) 0.0498(15) 0.0509(15) -0.0147(13) -0.0110(13) -0.0171(12)
C11 0.0550(16) 0.0655(17) 0.0556(16) -0.0152(13) -0.0123(13) -0.0153(13)
C12 0.0465(14) 0.0617(16) 0.0717(18) -0.0219(12) -0.0040(13) -0.0195(14)
C13 0.0471(14) 0.0520(15) 0.0625(17) -0.0177(12) -0.0168(12) 0.0101(12)
C14 0.0422(12) 0.0407(12) 0.0368(12) -0.0106(10) -0.0073(9) 0.0019(10)
C15 0.0675(17) 0.0455(14) 0.0469(14) -0.0100(12) -0.0067(12) -0.0092(11)
C16 0.0521(16) 0.0711(19) 0.0523(16) 0.0009(14) 0.0109(12) -0.0070(14)
C17 0.0477(15) 0.0762(19) 0.0526(16) -0.0236(14) 0.0010(12) -0.0006(14)
C18 0.0638(17) 0.0609(17) 0.0587(16) -0.0287(14) -0.0003(14) -0.0118(14)
C19 0.0492(14) 0.0542(15) 0.0483(14) -0.0125(12) 0.0054(11) -0.0122(12)
O1 0.0421(9) 0.0446(9) 0.0602(11) -0.0030(7) 0.0027(8) -0.0194(8)
O2 0.0553(10) 0.0568(10) 0.0448(10) -0.0166(8) -0.0035(8) -0.0122(8)
O3 0.0542(10) 0.0435(9) 0.0558(11) -0.0100(8) -0.0175(8) -0.0010(8)
O4 0.0393(9) 0.0531(10) 0.0522(10) -0.0018(7) -0.0003(7) -0.0184(8)
O5 0.0518(10) 0.0485(10) 0.0507(10) -0.0130(8) -0.0025(8) -0.0138(8)
O6 0.0388(9) 0.0510(10) 0.0611(11) -0.0157(7) 0.0037(8) -0.0153(8)
O7 0.0982(18) 0.133(2) 0.0844(17) -0.0079(16) -0.0136(14) -0.0580(17)
O8 0.166(3) 0.0825(17) 0.0832(18) -0.0337(18) -0.0295(18) 0.0073(14)
O9 0.179(3) 0.161(3) 0.162(3) -0.130(3) -0.004(3) -0.040(2)
O10 0.101(2) 0.179(3) 0.132(3) 0.065(2) -0.0001(19) -0.040(2)

loop_
_atom_type_symbol
_atom_type_description
_atom_type_scat_dispersion_real
_atom_type_scat_dispersion_imag
_atom_type_scat_source
C C 0.0033 0.0016 'International Tables Vol C Tables 4.2.6.8 and 6.1.1.4'
H H 0.0000 0.0000 'International Tables Vol C Tables 4.2.6.8 and 6.1.1.4'
N N 0.0061 0.0033 'International Tables Vol C Tables 4.2.6.8 and 6.1.1.4'
O O 0.0106 0.0060 'International Tables Vol C Tables 4.2.6.8 and 6.1.1.4'
Cl Cl 0.1484 0.1585 'International Tables Vol C Tables 4.2.6.8 and 6.1.1.4'

loop_
_geom_angle_atom_site_label_1
_geom_angle_atom_site_label_2
_geom_angle_atom_site_label_3
_geom_angle_site_symmetry_1
_geom_angle_site_symmetry_3
_geom_angle
_geom_angle_publ_flag
O9 Cl1 O10 . . 113.1(3) ?
O9 Cl1 O8 . . 108.3(2) ?
O10 Cl1 O8 . . 108.9(2) ?
O9 Cl1 O7 . . 109.3(2) ?
O10 Cl1 O7 . . 108.27(19) ?
O8 Cl1 O7 . . 108.82(18) ?
C13 N1 H3 . . 111.3(18) ?
C13 N1 H2 . . 109(2) ?
H3 N1 H2 . . 106(3) ?
C13 N1 H1 . . 112.5(19) ?
H3 N1 H1 . . 108(3) ?
H2 N1 H1 . . 110(3) ?
O6 C1 C2 . . 110.2(2) ?
O6 C1 H1A . . 109.6 ?
C2 C1 H1A . . 109.6 ?
O6 C1 H1B . . 109.6 ?
C2 C1 H1B . . 109.6 ?
H1A C1 H1B . . 108.1 ?
O1 C2 C1 . . 109.0(2) ?
O1 C2 H2A . . 109.9 ?
C1 C2 H2A . . 109.9 ?
O1 C2 H2B . . 109.9 ?
C1 C2 H2B . . 109.9 ?
H2A C2 H2B . . 108.3 ?
O1 C3 C4 . . 109.2(2) ?
O1 C3 H3A . . 109.8 ?
C4 C3 H3A . . 109.8 ?
O1 C3 H3B . . 109.8 ?
C4 C3 H3B . . 109.8 ?
H3A C3 H3B . . 108.3 ?
O2 C4 C3 . . 109.6(2) ?
O2 C4 H4A . . 109.7 ?
C3 C4 H4A . . 109.7 ?
O2 C4 H4B . . 109.7 ?
C3 C4 H4B . . 109.7 ?
H4A C4 H4B . . 108.2 ?
O2 C5 C6 . . 112.9(2) ?
O2 C5 H5A . . 109.0 ?
C6 C5 H5A . . 109.0 ?
O2 C5 H5B . . 109.0 ?
C6 C5 H5B . . 109.0 ?
H5A C5 H5B . . 107.8 ?
O3 C6 C5 . . 108.5(2) ?
O3 C6 H6A . . 110.0 ?
C5 C6 H6A . . 110.0 ?
O3 C6 H6B . . 110.0 ?
C5 C6 H6B . . 110.0 ?
H6A C6 H6B . . 108.4 ?
O3 C7 C8 . . 109.8(2) ?
O3 C7 H7A . . 109.7 ?
C8 C7 H7A . . 109.7 ?
O3 C7 H7B . . 109.7 ?
C8 C7 H7B . . 109.7 ?
H7A C7 H7B . . 108.2 ?
O4 C8 C7 . . 108.7(2) ?
O4 C8 H8A . . 110.0 ?
C7 C8 H8A . . 110.0 ?
O4 C8 H8B . . 110.0 ?
C7 C8 H8B . . 110.0 ?
H8A C8 H8B . . 108.3 ?
O4 C9 C10 . . 109.1(2) ?
O4 C9 H9A . . 109.9 ?
C10 C9 H9A . . 109.9 ?
O4 C9 H9B . . 109.9 ?
C10 C9 H9B . . 109.9 ?
H9A C9 H9B . . 108.3 ?
O5 C10 C9 . . 108.1(2) ?
O5 C10 H10A . . 110.1 ?
C9 C10 H10A . . 110.1 ?
O5 C10 H10B . . 110.1 ?
C9 C10 H10B . . 110.1 ?
H10A C10 H10B . . 108.4 ?
O5 C11 C12 . . 113.4(2) ?
O5 C11 H11A . . 108.9 ?
C12 C11 H11A . . 108.9 ?
O5 C11 H11B . . 108.9 ?
C12 C11 H11B . . 108.9 ?
H11A C11 H11B . . 107.7 ?
O6 C12 C11 . . 109.1(2) ?
O6 C12 H12A . . 109.9 ?
C11 C12 H12A . . 109.9 ?
O6 C12 H12B . . 109.9 ?
C11 C12 H12B . . 109.9 ?
H12A C12 H12B . . 108.3 ?
N1 C13 C14 . . 111.97(19) ?
N1 C13 H13A . . 109.2 ?
C14 C13 H13A . . 109.2 ?
N1 C13 H13B . . 109.2 ?
C14 C13 H13B . . 109.2 ?
H13A C13 H13B . . 107.9 ?
C19 C14 C15 . . 118.4(2) ?
C19 C14 C13 . . 120.2(2) ?
C15 C14 C13 . . 121.4(2) ?
C14 C15 C16 . . 120.6(2) ?
C14 C15 H15A . . 119.7 ?
C16 C15 H15A . . 119.7 ?
C17 C16 C15 . . 119.9(3) ?
C17 C16 H16A . . 120.0 ?
C15 C16 H16A . . 120.0 ?
C16 C17 C18 . . 120.2(3) ?
C16 C17 H17A . . 119.9 ?
C18 C17 H17A . . 119.9 ?
C17 C18 C19 . . 120.1(3) ?
C17 C18 H18A . . 119.9 ?
C19 C18 H18A . . 119.9 ?
C14 C19 C18 . . 120.8(2) ?
C14 C19 H19A . . 119.6 ?
C18 C19 H19A . . 119.6 ?
C3 O1 C2 . . 112.38(19) ?
C4 O2 C5 . . 113.7(2) ?
C6 O3 C7 . . 112.5(2) ?
C9 O4 C8 . . 112.3(2) ?
C10 O5 C11 . . 113.4(2) ?
C1 O6 C12 . . 111.88(18) ?

loop_
_geom_bond_atom_site_label_1
_geom_bond_atom_site_label_2
_geom_bond_site_symmetry_2
_geom_bond_distance
_geom_bond_publ_flag
Cl1 O9 . 1.372(3) ?
Cl1 O10 . 1.378(3) ?
Cl1 O8 . 1.407(3) ?
Cl1 O7 . 1.414(2) ?
N1 C13 . 1.484(3) ?
N1 H3 . 0.847(17) ?
N1 H2 . 0.836(18) ?
N1 H1 . 0.858(17) ?
C1 O6 . 1.424(3) ?
C1 C2 . 1.486(4) ?
C1 H1A . 0.9700 ?
C1 H1B . 0.9700 ?
C2 O1 . 1.427(3) ?
C2 H2A . 0.9700 ?
C2 H2B . 0.9700 ?
C3 O1 . 1.425(3) ?
C3 C4 . 1.492(4) ?
C3 H3A . 0.9700 ?
C3 H3B . 0.9700 ?
C4 O2 . 1.417(3) ?
C4 H4A . 0.9700 ?
C4 H4B . 0.9700 ?
C5 O2 . 1.431(3) ?
C5 C6 . 1.497(4) ?
C5 H5A . 0.9700 ?
C5 H5B . 0.9700 ?
C6 O3 . 1.415(3) ?
C6 H6A . 0.9700 ?
C6 H6B . 0.9700 ?
C7 O3 . 1.421(3) ?
C7 C8 . 1.476(4) ?
C7 H7A . 0.9700 ?
C7 H7B . 0.9700 ?
C8 O4 . 1.423(3) ?
C8 H8A . 0.9700 ?
C8 H8B . 0.9700 ?
C9 O4 . 1.421(3) ?
C9 C10 . 1.489(4) ?
C9 H9A . 0.9700 ?
C9 H9B . 0.9700 ?
C10 O5 . 1.416(3) ?
C10 H10A . 0.9700 ?
C10 H10B . 0.9700 ?
C11 O5 . 1.431(3) ?
C11 C12 . 1.497(4) ?
C11 H11A . 0.9700 ?
C11 H11B . 0.9700 ?
C12 O6 . 1.425(3) ?
C12 H12A . 0.9700 ?
C12 H12B . 0.9700 ?
C13 C14 . 1.503(3) ?
C13 H13A . 0.9700 ?
C13 H13B . 0.9700 ?
C14 C19 . 1.375(3) ?
C14 C15 . 1.380(4) ?
C15 C16 . 1.392(4) ?
C15 H15A . 0.9300 ?
C16 C17 . 1.360(4) ?
C16 H16A . 0.9300 ?
C17 C18 . 1.361(4) ?
C17 H17A . 0.9300 ?
C18 C19 . 1.385(4) ?
C18 H18A . 0.9300 ?
C19 H19A . 0.9300 ?

loop_
_geom_hbond_atom_site_label_D
_geom_hbond_atom_site_label_H
_geom_hbond_atom_site_label_A
_geom_hbond_site_symmetry_A
_geom_hbond_distance_DH
_geom_hbond_distance_HA
_geom_hbond_distance_DA
_geom_hbond_angle_DHA
N1 H3 O1 . 0.847(17) 2.47(2) 2.955(3) 117(2)
N1 H2 O2 . 0.836(18) 2.105(19) 2.938(3) 174(3)
N1 H2 O3 . 0.836(18) 2.60(3) 3.003(3) 111(2)
N1 H1 O4 . 0.858(17) 2.182(19) 3.004(3) 161(3)
N1 H1 O5 . 0.858(17) 2.61(3) 2.968(3) 107(2)
N1 H3 O6 . 0.847(17) 2.067(18) 2.885(3) 162(3)
C13 H13B Cg1 2_665 0.97 2.9934 3.545(3) 117.32

loop_
_geom_torsion_atom_site_label_1
_geom_torsion_atom_site_label_2
_geom_torsion_atom_site_label_3
_geom_torsion_atom_site_label_4
_geom_torsion_site_symmetry_1
_geom_torsion_site_symmetry_2
_geom_torsion_site_symmetry_3
_geom_torsion_site_symmetry_4
_geom_torsion
_geom_torsion_publ_flag
O6 C1 C2 O1 . . . . -65.1(3) ?
O1 C3 C4 O2 . . . . 68.5(3) ?
O2 C5 C6 O3 . . . . 64.3(3) ?
O3 C7 C8 O4 . . . . -66.0(3) ?
O4 C9 C10 O5 . . . . 69.6(3) ?
O5 C11 C12 O6 . . . . 63.4(3) ?
N1 C13 C14 C19 . . . . -93.2(3) ?
N1 C13 C14 C15 . . . . 87.6(3) ?
C19 C14 C15 C16 . . . . 0.8(4) ?
C13 C14 C15 C16 . . . . -179.9(2) ?
C14 C15 C16 C17 . . . . 0.4(4) ?
C15 C16 C17 C18 . . . . -1.2(4) ?
C16 C17 C18 C19 . . . . 0.8(4) ?
C15 C14 C19 C18 . . . . -1.3(4) ?
C13 C14 C19 C18 . . . . 179.5(2) ?
C17 C18 C19 C14 . . . . 0.5(4) ?
C4 C3 O1 C2 . . . . 178.8(2) ?
C1 C2 O1 C3 . . . . -176.0(2) ?
C3 C4 O2 C5 . . . . -179.4(2) ?
C6 C5 O2 C4 . . . . 84.9(3) ?
C5 C6 O3 C7 . . . . 175.3(2) ?
C8 C7 O3 C6 . . . . 176.5(2) ?
C10 C9 O4 C8 . . . . -178.0(2) ?
C7 C8 O4 C9 . . . . -168.3(2) ?
C9 C10 O5 C11 . . . . 178.6(2) ?
C12 C11 O5 C10 . . . . 76.3(3) ?
C2 C1 O6 C12 . . . . -178.3(2) ?
C11 C12 O6 C1 . . . . 177.8(2) ?

loop_
_cod_related_entry_id
_cod_related_entry_database
_cod_related_entry_code
1 ChemSpider 30656593
